data_4341317
loop_
_publ_author_name
'Koppe, Karsten'
'Haner, Jamie'
'Mercier, H\'el\`ene P A'
'Frohn, Hermann-J'
'Schrobilgen, Gary J.'

_publ_section_title
;
 Xenon(IV)-Carbon Bond of [C6F5XeF2](+); Structural Characterization and
 Bonding of [C6F5XeF2][BF4], [C6F5XeF2][BF4]&#x00B7;2HF, and
 [C6F5XeF2][BF4]&#x00B7;nNCCH 3 (n = 1, 2); and the Fluorinating
 Properties of [C6F5XeF2][BF4].
;
_journal_issue 21
_journal_name_full 'Inorganic chemistry'
_journal_page_first 11640
_journal_page_last 11661
_journal_paper_doi 10.1021/ic501831j
_journal_volume 53
_journal_year 2014
_chemical_formula_sum 'C9 H4.5 B F11 N1.5 Xe'
_chemical_formula_weight 484.75
_space_group_IT_number 15
_symmetry_cell_setting monoclinic
_symmetry_space_group_name_Hall '-C 2yc'
_symmetry_space_group_name_H-M 'C 1 2/c 1'
_atom_sites_solution_primary direct
_atom_sites_solution_secondary difmap
_audit_creation_method SHELXL-97
_cell_angle_alpha 90.000
_cell_angle_beta 103.213(5)
_cell_angle_gamma 90.000
_cell_formula_units_Z 16
_cell_length_a 12.752(5)
_cell_length_b 23.520(5)
_cell_length_c 19.398(5)
_cell_measurement_temperature 100(2)
_cell_measurement_theta_max 54.94
_cell_volume 5664(3)
_computing_cell_refinement 'Bruker SMART'
_computing_data_collection 'Bruker SMART'
_computing_data_reduction 'Bruker SMART'
_computing_molecular_graphics 'SHELXL-97 (Sheldrick, 2008)'
_computing_publication_material 'SHELXL-97 (Sheldrick, 2008)'
_computing_structure_refinement 'SHELXL-97 (Sheldrick, 2008)'
_computing_structure_solution 'SHELXS-97 (Sheldrick, 2008)'
_diffrn_ambient_temperature 100(2)
_diffrn_measured_fraction_theta_full 0.995
_diffrn_measured_fraction_theta_max 0.995
_diffrn_measurement_device_type 'CCD area detector'
_diffrn_measurement_method 'omega scans'
_diffrn_radiation_monochromator graphite
_diffrn_radiation_source 'fine-focus sealed tube'
_diffrn_radiation_type MoK\a
_diffrn_radiation_wavelength 0.71073
_diffrn_reflns_av_R_equivalents 0.0538
_diffrn_reflns_av_sigmaI/netI 0.0234
_diffrn_reflns_limit_h_max 16
_diffrn_reflns_limit_h_min -16
_diffrn_reflns_limit_k_max 29
_diffrn_reflns_limit_k_min -30
_diffrn_reflns_limit_l_max 25
_diffrn_reflns_limit_l_min -25
_diffrn_reflns_number 83113
_diffrn_reflns_theta_full 27.47
_diffrn_reflns_theta_max 27.47
_diffrn_reflns_theta_min 1.73
_exptl_absorpt_coefficient_mu 2.556
_exptl_absorpt_correction_T_max 0.7455
_exptl_absorpt_correction_T_min 0.5836
_exptl_absorpt_correction_type multi-scan
_exptl_absorpt_process_details 'Apex2 v2.0-2 (Bruker, 2005)'
_exptl_crystal_colour yellow
_exptl_crystal_density_diffrn 2.274
_exptl_crystal_density_method 'not measured'
_exptl_crystal_description blocks
_exptl_crystal_F_000 3632
_exptl_crystal_size_max 0.17
_exptl_crystal_size_mid 0.15
_exptl_crystal_size_min 0.06
_refine_diff_density_max 2.253
_refine_diff_density_min -0.678
_refine_diff_density_rms 0.135
_refine_ls_extinction_method none
_refine_ls_goodness_of_fit_ref 0.989
_refine_ls_matrix_type full
_refine_ls_number_parameters 428
_refine_ls_number_reflns 6455
_refine_ls_number_restraints 0
_refine_ls_restrained_S_all 0.989
_refine_ls_R_factor_all 0.0460
_refine_ls_R_factor_gt 0.0332
_refine_ls_shift/su_max 0.001
_refine_ls_shift/su_mean 0.000
_refine_ls_structure_factor_coef Fsqd
_refine_ls_weighting_details 'calc w=1/[\s^2^(Fo^2^)+(0.0529P)^2^+25.9231P] where P=(Fo^2^+2Fc^2^)/3'
_refine_ls_weighting_scheme calc
_refine_ls_wR_factor_gt 0.0849
_refine_ls_wR_factor_ref 0.0897
_reflns_number_gt 5275
_reflns_number_total 6455
_reflns_threshold_expression >2sigma(I)
_cod_data_source_file ic501831j_si_002.cif
_cod_data_source_block '[C6F5XeF2][BF4]1.5CH3CN'
_cod_depositor_comments
;
Adding full bibliography for 4341317--4341319.cif.

2021-04-15
Z value and formula fixed to values more according to usual
chemical conventions.                 miguel
;
_cod_original_formula_sum 'C36 H18 B4 F44 N6 Xe4'
_cod_original_formula_weight 1939.00
_cod_original_formula_units_Z 4
_cod_original_sg_symbol_H-M C2/c
_cod_database_code 4341317

loop_
_symmetry_equiv_pos_as_xyz
'x, y, z'
'-x, y, -z+1/2'
'x+1/2, y+1/2, z'
'-x+1/2, y+1/2, -z+1/2'
'-x, -y, -z'
'x, -y, z-1/2'
'-x+1/2, -y+1/2, -z'
'x+1/2, -y+1/2, z-1/2'

loop_
_atom_site_label
_atom_site_type_symbol
_atom_site_fract_x
_atom_site_fract_y
_atom_site_fract_z
_atom_site_U_iso_or_equiv
_atom_site_adp_type
_atom_site_occupancy
_atom_site_symmetry_multiplicity
_atom_site_calc_flag
_atom_site_refinement_flags
Xe3 Xe 0.5000 0.302931(14) -0.2500 0.02177(9) Uani 1 2 d S
Xe2 Xe 0.0000 0.159820(13) -0.2500 0.02214(9) Uani 1 2 d S
Xe1 Xe -0.009847(19) 0.312623(11) 0.008767(13) 0.02836(8) Uani 1 1 d .
F34 F 0.5000 0.04327(14) -0.2500 0.0364(8) Uani 1 2 d S
F32 F 0.31480(17) 0.21537(11) -0.30313(13) 0.0308(5) Uani 1 1 d .
F12 F -0.19059(17) 0.22155(10) -0.04043(13) 0.0300(5) Uani 1 1 d .
F22 F 0.1703(2) 0.24731(11) -0.17148(13) 0.0377(6) Uani 1 1 d .
F8 F -0.13706(19) 0.29317(10) -0.14274(12) 0.0320(5) Uani 1 1 d .
F3 F 0.1539(2) 0.34223(10) 0.14425(13) 0.0376(6) Uani 1 1 d .
F33 F 0.3164(2) 0.09988(11) -0.30744(13) 0.0380(6) Uani 1 1 d .
F23 F 0.1678(3) 0.36352(12) -0.16946(14) 0.0508(8) Uani 1 1 d .
F13 F -0.1811(2) 0.10680(12) -0.04848(16) 0.0482(7) Uani 1 1 d .
F7 F -0.2695(2) 0.34601(12) -0.21224(14) 0.0402(6) Uani 1 1 d .
F37 F 0.4377(2) 0.29380(10) -0.16832(12) 0.0331(5) Uani 1 1 d .
F1 F 0.1630(2) 0.39818(11) 0.05127(13) 0.0363(6) Uani 1 1 d .
F2 F 0.1713(2) 0.43771(11) 0.15925(14) 0.0428(6) Uani 1 1 d .
F4 F 0.3122(2) 0.38520(12) 0.13850(17) 0.0491(7) Uani 1 1 d .
C31 C 0.5000 0.2151(2) -0.2500 0.0183(10) Uani 1 2 d S
C37 C 0.4170(4) 0.43740(18) -0.3606(2) 0.0336(9) Uani 1 1 d .
F18 F -0.09135(19) 0.29778(12) 0.07930(13) 0.0355(6) Uani 1 1 d .
F14 F 0.0099(3) 0.05388(13) -0.00888(19) 0.0652(10) Uani 1 1 d .
F27 F 0.0310(2) 0.17023(11) -0.34254(12) 0.0391(6) Uani 1 1 d .
F17 F 0.0766(2) 0.31404(12) -0.06150(13) 0.0393(6) Uani 1 1 d .
F15 F 0.1926(3) 0.11248(16) 0.03963(17) 0.0634(10) Uani 1 1 d .
F16 F 0.18411(19) 0.22872(14) 0.04618(15) 0.0470(7) Uani 1 1 d .
F6 F -0.2653(3) 0.33427(14) -0.09579(16) 0.0580(9) Uani 1 1 d .
F5 F -0.1390(2) 0.38817(13) -0.1304(2) 0.0617(9) Uani 1 1 d .
F24 F 0.0000 0.41943(15) -0.2500 0.0601(13) Uani 1 2 d S
C33 C 0.4066(3) 0.12842(17) -0.2793(2) 0.0254(8) Uani 1 1 d .
C34 C 0.5000 0.0998(2) -0.2500 0.0266(11) Uani 1 2 d S
C24 C 0.0000 0.3624(2) -0.2500 0.0371(15) Uani 1 2 d S
N11 N -0.0713(3) 0.41794(18) 0.0457(2) 0.0470(11) Uani 1 1 d .
N31 N 0.4787(3) 0.40600(16) -0.3310(2) 0.0406(9) Uani 1 1 d .
C32 C 0.4048(3) 0.18705(16) -0.27839(19) 0.0227(7) Uani 1 1 d .
C13 C -0.0926(4) 0.1370(2) -0.0256(2) 0.0356(10) Uani 1 1 d .
N21 N 0.0751(3) 0.05809(16) -0.2982(2) 0.0388(9) Uani 1 1 d .
C23 C 0.0853(4) 0.33429(18) -0.2090(2) 0.0346(10) Uani 1 1 d .
C38 C 0.3369(4) 0.4776(2) -0.3988(3) 0.0452(12) Uani 1 1 d .
H10C H 0.3295 0.4729 -0.4498 0.054 Uiso 1 1 calc R
H10A H 0.3602 0.5165 -0.3850 0.054 Uiso 1 1 calc R
H10B H 0.2674 0.4704 -0.3870 0.054 Uiso 1 1 calc R
C22 C 0.0875(3) 0.27586(18) -0.2091(2) 0.0289(8) Uani 1 1 d .
C12 C -0.0975(3) 0.19560(17) -0.0218(2) 0.0261(8) Uani 1 1 d .
C11 C -0.0032(3) 0.22508(17) 0.00160(19) 0.0255(8) Uani 1 1 d .
C18 C -0.0617(4) 0.52111(19) 0.0875(2) 0.0363(10) Uani 1 1 d .
H30C H 0.0127 0.5347 0.0949 0.044 Uiso 1 1 calc R
H30A H -0.0854 0.5238 0.1320 0.044 Uiso 1 1 calc R
H30B H -0.1086 0.5445 0.0514 0.044 Uiso 1 1 calc R
C14 C 0.0063(4) 0.1101(2) -0.0060(3) 0.0438(12) Uani 1 1 d .
B2 B -0.2038(4) 0.3405(2) -0.1447(3) 0.0311(10) Uani 1 1 d .
C28 C 0.2118(3) -0.02327(17) -0.2914(3) 0.0338(10) Uani 1 1 d .
H20C H 0.2352 -0.0366 -0.2424 0.041 Uiso 1 1 calc R
H20A H 0.2743 -0.0094 -0.3079 0.041 Uiso 1 1 calc R
H20B H 0.1783 -0.0548 -0.3216 0.041 Uiso 1 1 calc R
C27 C 0.1359(3) 0.02155(18) -0.2947(2) 0.0328(9) Uani 1 1 d .
C16 C 0.0967(3) 0.1988(2) 0.0226(2) 0.0346(10) Uani 1 1 d .
C21 C 0.0000 0.2484(2) -0.2500 0.0253(11) Uani 1 2 d S
C17 C -0.0670(3) 0.4642(2) 0.0649(2) 0.0336(9) Uani 1 1 d .
C15 C 0.1002(4) 0.1403(2) 0.0182(2) 0.0433(12) Uani 1 1 d .
B1 B 0.2003(4) 0.3914(2) 0.1242(3) 0.0314(10) Uani 1 1 d .

loop_
_atom_site_aniso_label
_atom_site_aniso_U_11
_atom_site_aniso_U_22
_atom_site_aniso_U_33
_atom_site_aniso_U_23
_atom_site_aniso_U_13
_atom_site_aniso_U_12
Xe3 0.02675(17) 0.01742(17) 0.02177(16) 0.000 0.00687(13) 0.000
Xe2 0.02633(17) 0.01711(17) 0.02355(16) 0.000 0.00684(13) 0.000
Xe1 0.02474(13) 0.03412(16) 0.02678(13) -0.01050(10) 0.00707(10) -0.00833(10)
F34 0.054(2) 0.0165(16) 0.0383(19) 0.000 0.0096(17) 0.000
F32 0.0205(11) 0.0327(13) 0.0362(13) 0.0071(10) 0.0000(10) 0.0016(9)
F12 0.0208(11) 0.0320(13) 0.0356(13) 0.0015(10) 0.0030(9) -0.0013(9)
F22 0.0333(13) 0.0363(14) 0.0378(14) -0.0023(11) -0.0035(11) -0.0053(11)
F8 0.0305(12) 0.0335(13) 0.0322(13) 0.0014(10) 0.0075(10) 0.0052(10)
F3 0.0519(16) 0.0307(14) 0.0311(13) 0.0003(10) 0.0112(11) -0.0102(11)
F33 0.0340(13) 0.0351(14) 0.0398(14) 0.0011(11) -0.0020(11) -0.0178(11)
F23 0.077(2) 0.0404(16) 0.0359(14) -0.0141(12) 0.0159(14) -0.0318(15)
F13 0.0571(18) 0.0331(15) 0.0558(18) -0.0021(13) 0.0157(14) -0.0135(13)
F7 0.0328(13) 0.0464(16) 0.0370(14) 0.0104(12) -0.0013(11) -0.0005(11)
F37 0.0448(14) 0.0306(13) 0.0288(12) -0.0003(10) 0.0183(11) 0.0045(11)
F1 0.0349(13) 0.0420(15) 0.0312(13) 0.0092(11) 0.0059(10) -0.0017(11)
F2 0.0486(16) 0.0316(14) 0.0457(15) -0.0086(12) 0.0055(12) -0.0049(12)
F4 0.0276(13) 0.0401(16) 0.0680(19) 0.0035(14) -0.0132(13) 0.0008(11)
C31 0.025(2) 0.014(2) 0.015(2) 0.000 0.0038(19) 0.000
C37 0.040(2) 0.025(2) 0.039(2) 0.0010(18) 0.0138(19) -0.0052(18)
F18 0.0286(12) 0.0493(16) 0.0317(13) -0.0126(11) 0.0134(10) -0.0057(11)
F14 0.090(3) 0.0332(16) 0.084(2) 0.0122(16) 0.042(2) 0.0253(16)
F27 0.0669(18) 0.0285(13) 0.0287(12) -0.0032(10) 0.0247(12) -0.0039(12)
F17 0.0343(13) 0.0540(17) 0.0336(13) -0.0068(12) 0.0162(11) -0.0141(12)
F15 0.0504(18) 0.085(3) 0.0593(19) 0.0176(17) 0.0209(15) 0.0420(17)
F16 0.0203(12) 0.078(2) 0.0413(15) -0.0005(14) 0.0032(11) 0.0012(13)
F6 0.070(2) 0.061(2) 0.0543(18) 0.0274(15) 0.0373(16) 0.0382(17)
F5 0.0491(18) 0.0349(17) 0.093(3) -0.0173(16) -0.0015(17) -0.0100(13)
F24 0.130(4) 0.0127(18) 0.043(2) 0.000 0.032(3) 0.000
C33 0.028(2) 0.025(2) 0.0215(18) 0.0005(15) 0.0037(15) -0.0091(15)
C34 0.038(3) 0.019(3) 0.024(3) 0.000 0.010(2) 0.000
C24 0.074(5) 0.016(3) 0.027(3) 0.000 0.023(3) 0.000
N11 0.034(2) 0.044(3) 0.060(3) -0.025(2) 0.0050(19) 0.0005(18)
N31 0.043(2) 0.027(2) 0.048(2) 0.0035(17) 0.0020(18) -0.0077(17)
C32 0.0222(18) 0.025(2) 0.0201(17) 0.0035(14) 0.0034(14) 0.0001(14)
C13 0.045(3) 0.033(2) 0.031(2) 0.0015(18) 0.0129(19) -0.0025(19)
N21 0.0335(19) 0.0261(19) 0.057(2) -0.0099(17) 0.0118(18) -0.0013(16)
C23 0.057(3) 0.024(2) 0.027(2) -0.0074(17) 0.0166(19) -0.0141(19)
C38 0.042(3) 0.033(3) 0.063(3) 0.000(2) 0.019(2) 0.002(2)
C22 0.036(2) 0.026(2) 0.0258(19) 0.0007(16) 0.0078(17) -0.0043(17)
C12 0.0275(19) 0.028(2) 0.0234(19) 0.0003(15) 0.0059(15) 0.0013(16)
C11 0.0245(19) 0.031(2) 0.0212(18) 0.0010(16) 0.0053(15) 0.0035(16)
C18 0.048(3) 0.031(2) 0.031(2) 0.0044(18) 0.0107(19) 0.0041(19)
C14 0.060(3) 0.035(3) 0.044(3) 0.006(2) 0.026(2) 0.012(2)
B2 0.031(2) 0.028(2) 0.033(2) 0.0052(19) 0.0040(19) 0.0013(18)
C28 0.025(2) 0.022(2) 0.056(3) -0.0092(19) 0.0114(19) -0.0016(16)
C27 0.029(2) 0.026(2) 0.044(2) -0.0078(18) 0.0115(18) -0.0086(17)
C16 0.025(2) 0.054(3) 0.026(2) 0.0019(19) 0.0078(17) 0.0053(19)
C21 0.037(3) 0.017(3) 0.025(3) 0.000 0.011(2) 0.000
C17 0.026(2) 0.045(3) 0.028(2) -0.0013(19) 0.0031(16) -0.0006(18)
C15 0.043(3) 0.056(3) 0.035(2) 0.013(2) 0.017(2) 0.028(2)
B1 0.026(2) 0.032(3) 0.032(2) 0.0011(19) -0.0021(18) -0.0046(19)

loop_
_atom_type_symbol
_atom_type_description
_atom_type_scat_dispersion_real
_atom_type_scat_dispersion_imag
_atom_type_scat_source
C C 0.0033 0.0016 'International Tables Vol C Tables 4.2.6.8 and 6.1.1.4'
H H 0.0000 0.0000 'International Tables Vol C Tables 4.2.6.8 and 6.1.1.4'
N N 0.0061 0.0033 'International Tables Vol C Tables 4.2.6.8 and 6.1.1.4'
F F 0.0171 0.0103 'International Tables Vol C Tables 4.2.6.8 and 6.1.1.4'
Xe Xe -0.4205 1.9578 'International Tables Vol C Tables 4.2.6.8 and 6.1.1.4'
B B 0.0013 0.0007 'International Tables Vol C Tables 4.2.6.8 and 6.1.1.4'

loop_
_geom_angle_atom_site_label_1
_geom_angle_atom_site_label_2
_geom_angle_atom_site_label_3
_geom_angle
_geom_angle_site_symmetry_1
_geom_angle_site_symmetry_3
F37 Xe3 F37 167.29(14) 2_654 .
F37 Xe3 C31 83.65(7) 2_654 .
F37 Xe3 C31 83.65(7) . .
F27 Xe2 F27 165.49(15) 2_554 .
F27 Xe2 C21 82.75(8) 2_554 .
F27 Xe2 C21 82.75(8) . .
F18 Xe1 F17 170.46(12) . .
F18 Xe1 C11 84.52(13) . .
F17 Xe1 C11 86.05(13) . .
C32 C31 C32 122.9(5) . 2_654
C32 C31 Xe3 118.5(2) . .
C32 C31 Xe3 118.5(2) 2_654 .
N31 C37 C38 179.7(5) . .
F33 C33 C34 120.5(4) . .
F33 C33 C32 119.5(4) . .
C34 C33 C32 120.0(4) . .
F34 C34 C33 119.4(3) . 2_654
F34 C34 C33 119.4(3) . .
C33 C34 C33 121.3(5) 2_654 .
F24 C24 C23 119.0(3) . 2_554
F24 C24 C23 119.0(3) . .
C23 C24 C23 122.0(5) 2_554 .
F32 C32 C33 121.0(3) . .
F32 C32 C31 121.1(4) . .
C33 C32 C31 117.8(4) . .
F13 C13 C12 120.6(4) . .
F13 C13 C14 120.0(4) . .
C12 C13 C14 119.4(4) . .
F23 C23 C24 120.2(4) . .
F23 C23 C22 120.0(4) . .
C24 C23 C22 119.9(4) . .
F22 C22 C21 121.4(4) . .
F22 C22 C23 121.5(4) . .
C21 C22 C23 117.2(4) . .
F12 C12 C11 121.8(4) . .
F12 C12 C13 119.9(4) . .
C11 C12 C13 118.3(4) . .
C12 C11 C16 123.2(4) . .
C12 C11 Xe1 118.6(3) . .
C16 C11 Xe1 118.2(3) . .
F14 C14 C15 119.4(5) . .
F14 C14 C13 118.9(5) . .
C15 C14 C13 121.7(4) . .
F6 B2 F5 111.0(4) . .
F6 B2 F7 110.2(4) . .
F5 B2 F7 108.4(4) . .
F6 B2 F8 109.8(4) . .
F5 B2 F8 107.9(4) . .
F7 B2 F8 109.4(4) . .
N21 C27 C28 178.9(5) . .
F16 C16 C15 121.4(4) . .
F16 C16 C11 120.8(4) . .
C15 C16 C11 117.8(4) . .
C22 C21 C22 123.9(5) . 2_554
C22 C21 Xe2 118.1(3) . .
C22 C21 Xe2 118.1(3) 2_554 .
N11 C17 C18 179.2(5) . .
F15 C15 C14 119.6(5) . .
F15 C15 C16 120.7(5) . .
C14 C15 C16 119.7(4) . .
F2 B1 F1 110.0(4) . .
F2 B1 F3 109.8(4) . .
F1 B1 F3 108.0(3) . .
F2 B1 F4 111.2(4) . .
F1 B1 F4 108.1(4) . .
F3 B1 F4 109.6(4) . .

loop_
_geom_bond_atom_site_label_1
_geom_bond_atom_site_label_2
_geom_bond_distance
_geom_bond_site_symmetry_2
Xe3 F37 1.940(2) 2_654
Xe3 F37 1.940(2) .
Xe3 C31 2.066(5) .
Xe2 F27 1.940(2) 2_554
Xe2 F27 1.940(2) .
Xe2 C21 2.083(5) .
Xe1 F18 1.930(2) .
Xe1 F17 1.939(2) .
Xe1 C11 2.067(4) .
F34 C34 1.330(6) .
F32 C32 1.319(4) .
F12 C12 1.310(5) .
F22 C22 1.321(5) .
F8 B2 1.396(5) .
F3 B1 1.395(5) .
F33 C33 1.336(4) .
F23 C23 1.341(5) .
F13 C13 1.322(5) .
F7 B2 1.391(5) .
F1 B1 1.394(5) .
F2 B1 1.378(6) .
F4 B1 1.397(5) .
C31 C32 1.380(4) .
C31 C32 1.380(4) 2_654
C37 N31 1.135(6) .
C37 C38 1.463(7) .
F14 C14 1.326(6) .
F15 C15 1.328(5) .
F16 C16 1.310(5) .
F6 B2 1.370(6) .
F5 B2 1.383(6) .
F24 C24 1.342(7) .
C33 C34 1.372(5) .
C33 C32 1.379(6) .
C34 C33 1.372(5) 2_654
C24 C23 1.363(6) 2_554
C24 C23 1.363(6) .
N11 C17 1.146(6) .
C13 C12 1.381(6) .
C13 C14 1.384(7) .
N21 C27 1.149(6) .
C23 C22 1.375(6) .
C22 C21 1.374(5) .
C12 C11 1.372(5) .
C11 C16 1.391(6) .
C18 C17 1.406(6) .
C14 C15 1.378(8) .
C28 C27 1.423(6) .
C16 C15 1.380(7) .
C21 C22 1.374(5) 2_554
